data_2207745
loop_
_publ_author_name
'Ai-Qing Ma'
'Zhen-Bin Jia'
'Guo-Ping Wang'

_publ_section_title
;
 Diaquabis(1,10-phenanthroline-\k^2^<i>N</i>,<i>N</i>')zinc(II) pamoate
 monohydrate
;
_journal_coeditor_code CI6712
_journal_issue 1
_journal_name_full 'Acta Crystallographica Section E'
_journal_page_first m21
_journal_page_last m23
_journal_paper_doi 10.1107/S1600536805039425
_journal_volume 62
_journal_year 2006
_chemical_formula_iupac '[Zn (C12 H8 N2)2 (H2 O)2] (C23 H14 O6), H2 O'
_chemical_formula_moiety 'C24 H20 N4 O2 Zn 2+, C23 H14 O6 2-, H2 O'
_chemical_formula_sum 'C47 H36 N4 O9 Zn'
_chemical_formula_weight 866.17
_chemical_name_systematic
;
{Bis[aqua(1,10-phenanthroline)]zinc(II)}^.^pamoato^.^ monohydrate
;
_space_group_IT_number 15
_symmetry_cell_setting monoclinic
_symmetry_space_group_name_Hall '-C 2yc'
_symmetry_space_group_name_H-M 'C 1 2/c 1'
_atom_sites_solution_hydrogens geom
_atom_sites_solution_primary direct
_atom_sites_solution_secondary difmap
_audit_creation_method SHELXL-97
_cell_angle_alpha 90.00
_cell_angle_beta 115.704(2)
_cell_angle_gamma 90.00
_cell_formula_units_Z 4
_cell_length_a 15.6006(11)
_cell_length_b 22.8892(17)
_cell_length_c 11.5193(8)
_cell_measurement_reflns_used 1053
_cell_measurement_temperature 298(2)
_cell_measurement_theta_max 23.52
_cell_measurement_theta_min 2.64
_cell_volume 3706.3(5)
_computing_cell_refinement 'SAINT (Bruker, 2002)'
_computing_data_collection 'SMART (Bruker, 2002)'
_computing_data_reduction SAINT
_computing_molecular_graphics 'SHELXTL (Bruker, 2002)'
_computing_publication_material SHELXL97
_computing_structure_refinement 'SHELXL97 (Sheldrick, 1997)'
_computing_structure_solution 'SHELXS97 (Sheldrick, 1997)'
_diffrn_ambient_temperature 298(2)
_diffrn_measured_fraction_theta_full 0.999
_diffrn_measured_fraction_theta_max 0.999
_diffrn_measurement_device_type 'Bruker SMART CCD area-detector'
_diffrn_measurement_method '\f and \w'
_diffrn_radiation_monochromator graphite
_diffrn_radiation_source 'fine-focus sealed tube'
_diffrn_radiation_type MoK\a
_diffrn_radiation_wavelength 0.71073
_diffrn_reflns_av_R_equivalents 0.0596
_diffrn_reflns_av_sigmaI/netI 0.0768
_diffrn_reflns_limit_h_max 18
_diffrn_reflns_limit_h_min -13
_diffrn_reflns_limit_k_max 21
_diffrn_reflns_limit_k_min -27
_diffrn_reflns_limit_l_max 13
_diffrn_reflns_limit_l_min -13
_diffrn_reflns_number 9911
_diffrn_reflns_theta_full 25.30
_diffrn_reflns_theta_max 25.30
_diffrn_reflns_theta_min 1.70
_diffrn_standards_number 0
_exptl_absorpt_coefficient_mu 0.733
_exptl_absorpt_correction_T_max 0.952
_exptl_absorpt_correction_T_min 0.821
_exptl_absorpt_correction_type multi-scan
_exptl_absorpt_process_details '(SADABS; Bruker, 2002)'
_exptl_crystal_colour yellow
_exptl_crystal_density_diffrn 1.552
_exptl_crystal_density_method 'not measured'
_exptl_crystal_description Prism
_exptl_crystal_F_000 1792
_exptl_crystal_size_max 0.28
_exptl_crystal_size_mid 0.11
_exptl_crystal_size_min 0.06
_refine_diff_density_max 0.491
_refine_diff_density_min -0.345
_refine_ls_extinction_method none
_refine_ls_goodness_of_fit_ref 1.199
_refine_ls_hydrogen_treatment constr
_refine_ls_matrix_type full
_refine_ls_number_parameters 290
_refine_ls_number_reflns 3375
_refine_ls_number_restraints 5
_refine_ls_restrained_S_all 1.198
_refine_ls_R_factor_all 0.1009
_refine_ls_R_factor_gt 0.0836
_refine_ls_shift/su_max 0.001
_refine_ls_shift/su_mean 0.000
_refine_ls_structure_factor_coef Fsqd
_refine_ls_weighting_details 'calc w=1/[\s^2^(Fo^2^)+(0.0526P)^2^+6.9583P] where P=(Fo^2^+2Fc^2^)/3'
_refine_ls_weighting_scheme calc
_refine_ls_wR_factor_gt 0.1530
_refine_ls_wR_factor_ref 0.1603
_reflns_number_gt 2823
_reflns_number_total 3375
_reflns_threshold_expression I>2\s(I)
_cod_data_source_file ci6712.cif
_cod_data_source_block I
_cod_original_sg_symbol_H-M 'C 2/c'
_cod_database_code 2207745
_cod_database_fobs_code 2207745

loop_
_symmetry_equiv_pos_as_xyz
'x, y, z'
'-x, y, -z+1/2'
'x+1/2, y+1/2, z'
'-x+1/2, y+1/2, -z+1/2'
'-x, -y, -z'
'x, -y, z-1/2'
'-x+1/2, -y+1/2, -z'
'x+1/2, -y+1/2, z-1/2'

loop_
_atom_site_label
_atom_site_fract_x
_atom_site_fract_y
_atom_site_fract_z
_atom_site_U_iso_or_equiv
_atom_site_adp_type
_atom_site_calc_flag
_atom_site_refinement_flags
_atom_site_occupancy
_atom_site_type_symbol
Zn1 0.5000 0.89626(4) 0.2500 0.0287(3) Uani d S 1 Zn
O1 0.5935(2) 0.94989(16) -0.0207(3) 0.0383(9) Uani d . 1 O
O2 0.6649(2) 0.89371(18) -0.1087(3) 0.0464(10) Uani d . 1 O
O3 0.8255(2) 0.85030(15) 0.0252(3) 0.0342(8) Uani d . 1 O
H3 0.7733 0.8553 -0.0358 0.051 Uiso calc R 1 H
O4 0.4644(2) 0.96606(16) 0.3360(3) 0.0383(9) Uani d D 1 O
H4A 0.498(3) 0.9958(16) 0.350(5) 0.057 Uiso d D 1 H
H4B 0.444(4) 0.961(2) 0.392(4) 0.057 Uiso d D 1 H
O5 0.5000 0.8256(3) 0.7500 0.123(4) Uani d SD 1 O
H5A 0.4520(17) 0.8467(16) 0.732(12) 0.185 Uiso d D 1 H
N1 0.6306(3) 0.88221(17) 0.4316(3) 0.0314(10) Uani d . 1 N
N2 0.5856(3) 0.83646(17) 0.1973(4) 0.0316(9) Uani d . 1 N
C1 0.6516(4) 0.9029(2) 0.5489(5) 0.0442(14) Uani d . 1 C
H1 0.6074 0.9269 0.5595 0.053 Uiso calc R 1 H
C2 0.7360(4) 0.8905(2) 0.6566(5) 0.0454(14) Uani d . 1 C
H2 0.7473 0.9055 0.7370 0.054 Uiso calc R 1 H
C3 0.8014(4) 0.8560(2) 0.6418(5) 0.0420(14) Uani d . 1 C
H3A 0.8584 0.8476 0.7127 0.050 Uiso calc R 1 H
C4 0.7838(3) 0.8331(2) 0.5210(5) 0.0325(11) Uani d . 1 C
C5 0.8485(3) 0.7969(2) 0.4971(5) 0.0407(13) Uani d . 1 C
H5 0.9073 0.7885 0.5646 0.049 Uiso calc R 1 H
C6 0.8272(3) 0.7745(2) 0.3798(5) 0.0386(13) Uani d . 1 C
H6 0.8710 0.7508 0.3675 0.046 Uiso calc R 1 H
C7 0.7375(3) 0.7869(2) 0.2738(5) 0.0334(12) Uani d . 1 C
C8 0.7100(4) 0.7637(2) 0.1506(5) 0.0427(13) Uani d . 1 C
H8 0.7508 0.7391 0.1341 0.051 Uiso calc R 1 H
C9 0.6234(4) 0.7774(2) 0.0551(5) 0.0445(14) Uani d . 1 C
H9 0.6046 0.7623 -0.0273 0.053 Uiso calc R 1 H
C10 0.5633(4) 0.8141(2) 0.0811(5) 0.0383(13) Uani d . 1 C
H10 0.5047 0.8236 0.0144 0.046 Uiso calc R 1 H
C11 0.6718(3) 0.8228(2) 0.2934(4) 0.0274(11) Uani d . 1 C
C12 0.6960(3) 0.8469(2) 0.4181(4) 0.0280(11) Uani d . 1 C
C13 1.0000 0.8470(3) 0.2500 0.0279(15) Uani d S 1 C
H13A 1.018(3) 0.823(2) 0.320(4) 0.034 Uiso d . 1 H
C14 0.9141(3) 0.88224(19) 0.2399(4) 0.0237(10) Uani d . 1 C
C15 0.8319(3) 0.88348(19) 0.1264(4) 0.0233(10) Uani d . 1 C
C16 0.7513(3) 0.9185(2) 0.1117(4) 0.0231(10) Uani d . 1 C
C17 0.7566(3) 0.94962(19) 0.2150(4) 0.0257(10) Uani d . 1 C
H17 0.7062 0.9739 0.2052 0.031 Uiso calc R 1 H
C18 0.8351(3) 0.94651(19) 0.3357(4) 0.0227(10) Uani d . 1 C
C19 0.8337(3) 0.9754(2) 0.4438(4) 0.0294(11) Uani d . 1 C
H19 0.7815 0.9981 0.4336 0.035 Uiso calc R 1 H
C20 0.9082(3) 0.9702(2) 0.5625(4) 0.0330(12) Uani d . 1 C
H20 0.9069 0.9893 0.6330 0.040 Uiso calc R 1 H
C21 0.9865(3) 0.9360(2) 0.5772(4) 0.0334(12) Uani d . 1 C
H21 1.0371 0.9322 0.6584 0.040 Uiso calc R 1 H
C22 0.9902(3) 0.9081(2) 0.4752(4) 0.0274(11) Uani d . 1 C
H22 1.0435 0.8860 0.4881 0.033 Uiso calc R 1 H
C23 0.9147(3) 0.91214(18) 0.3499(4) 0.0228(10) Uani d . 1 C
C24 0.6631(3) 0.9215(2) -0.0151(4) 0.0306(11) Uani d . 1 C

loop_
_atom_site_aniso_label
_atom_site_aniso_U_11
_atom_site_aniso_U_22
_atom_site_aniso_U_33
_atom_site_aniso_U_12
_atom_site_aniso_U_13
_atom_site_aniso_U_23
Zn1 0.0269(4) 0.0357(5) 0.0236(4) 0.000 0.0112(3) 0.000
O1 0.0227(17) 0.063(3) 0.0272(18) 0.0138(17) 0.0094(14) 0.0058(17)
O2 0.0285(19) 0.077(3) 0.0299(19) 0.0086(18) 0.0096(15) -0.011(2)
O3 0.0229(17) 0.047(2) 0.0302(18) -0.0002(16) 0.0092(14) -0.0125(17)
O4 0.035(2) 0.048(2) 0.041(2) -0.0095(17) 0.0241(17) -0.0101(18)
O5 0.109(6) 0.067(5) 0.095(6) 0.000 -0.047(5) 0.000
N1 0.031(2) 0.037(3) 0.025(2) -0.0005(18) 0.0113(18) -0.0014(18)
N2 0.029(2) 0.034(2) 0.031(2) -0.0056(18) 0.0125(19) -0.0029(19)
C1 0.049(3) 0.051(4) 0.036(3) 0.001(3) 0.021(3) -0.005(3)
C2 0.065(4) 0.045(3) 0.028(3) -0.006(3) 0.021(3) -0.002(3)
C3 0.040(3) 0.041(3) 0.032(3) -0.010(3) 0.003(2) 0.007(3)
C4 0.034(3) 0.029(3) 0.032(3) -0.002(2) 0.012(2) 0.008(2)
C5 0.024(3) 0.036(3) 0.051(3) -0.002(2) 0.006(2) 0.012(3)
C6 0.027(3) 0.033(3) 0.054(3) 0.004(2) 0.016(3) 0.007(3)
C7 0.037(3) 0.024(3) 0.045(3) -0.004(2) 0.023(2) 0.002(2)
C8 0.039(3) 0.040(3) 0.054(4) 0.004(3) 0.025(3) -0.005(3)
C9 0.055(4) 0.046(3) 0.036(3) -0.006(3) 0.023(3) -0.015(3)
C10 0.041(3) 0.039(3) 0.031(3) -0.003(2) 0.012(2) -0.009(2)
C11 0.025(3) 0.028(3) 0.030(3) -0.002(2) 0.013(2) 0.005(2)
C12 0.026(3) 0.027(3) 0.031(3) -0.004(2) 0.013(2) 0.003(2)
C13 0.027(4) 0.023(4) 0.028(4) 0.000 0.006(3) 0.000
C14 0.019(2) 0.025(3) 0.028(2) 0.0013(19) 0.0114(19) 0.005(2)
C15 0.023(2) 0.027(3) 0.023(2) -0.0042(19) 0.0121(19) -0.003(2)
C16 0.021(2) 0.030(3) 0.023(2) -0.0020(19) 0.0135(19) 0.002(2)
C17 0.023(2) 0.026(3) 0.030(2) 0.005(2) 0.014(2) 0.002(2)
C18 0.021(2) 0.026(2) 0.024(2) -0.0029(19) 0.0130(19) 0.001(2)
C19 0.029(3) 0.031(3) 0.032(3) 0.001(2) 0.016(2) -0.003(2)
C20 0.035(3) 0.038(3) 0.028(3) -0.005(2) 0.016(2) -0.008(2)
C21 0.031(3) 0.041(3) 0.024(2) -0.004(2) 0.007(2) 0.001(2)
C22 0.021(2) 0.035(3) 0.024(2) 0.000(2) 0.0084(19) 0.001(2)
C23 0.023(2) 0.022(2) 0.026(2) -0.0083(18) 0.0123(19) -0.0001(19)
C24 0.023(3) 0.045(3) 0.025(3) -0.001(2) 0.013(2) 0.005(2)

loop_
_atom_type_symbol
_atom_type_description
_atom_type_scat_dispersion_real
_atom_type_scat_dispersion_imag
_atom_type_scat_source
C C 0.0033 0.0016 'International Tables Vol C Tables 4.2.6.8 and 6.1.1.4'
H H 0.0000 0.0000 'International Tables Vol C Tables 4.2.6.8 and 6.1.1.4'
N N 0.0061 0.0033 'International Tables Vol C Tables 4.2.6.8 and 6.1.1.4'
O O 0.0106 0.0060 'International Tables Vol C Tables 4.2.6.8 and 6.1.1.4'
Zn Zn 0.2839 1.4301 'International Tables Vol C Tables 4.2.6.8 and 6.1.1.4'

loop_
_geom_angle_atom_site_label_1
_geom_angle_atom_site_label_2
_geom_angle_atom_site_label_3
_geom_angle_site_symmetry_1
_geom_angle_site_symmetry_3
_geom_angle
_geom_angle_publ_flag
O4 Zn1 O4 . 2_655 79.5(2) y
O4 Zn1 N2 . . 160.12(13) y
O4 Zn1 N2 2_655 . 91.57(14) ?
O4 Zn1 N2 . 2_655 91.57(14) y
O4 Zn1 N2 2_655 2_655 160.12(13) y
N2 Zn1 N2 . 2_655 102.0(2) y
O4 Zn1 N1 . 2_655 103.56(14) y
O4 Zn1 N1 2_655 2_655 89.31(14) ?
N2 Zn1 N1 . 2_655 93.99(14) y
N2 Zn1 N1 2_655 2_655 75.41(14) ?
O4 Zn1 N1 . . 89.31(14) y
O4 Zn1 N1 2_655 . 103.56(14) ?
N2 Zn1 N1 . . 75.41(14) y
N2 Zn1 N1 2_655 . 93.99(14) ?
N1 Zn1 N1 2_655 . 163.4(2) y
C15 O3 H3 . . 109.5 ?
Zn1 O4 H4A . . 116(4) ?
Zn1 O4 H4B . . 122(4) ?
H4A O4 H4B . . 112(3) ?
C1 N1 C12 . . 117.4(4) ?
C1 N1 Zn1 . . 128.7(3) ?
C12 N1 Zn1 . . 113.9(3) ?
C10 N2 C11 . . 117.8(4) ?
C10 N2 Zn1 . . 126.8(3) ?
C11 N2 Zn1 . . 115.4(3) ?
N1 C1 C2 . . 123.6(5) ?
N1 C1 H1 . . 118.2 ?
C2 C1 H1 . . 118.2 ?
C3 C2 C1 . . 118.6(5) ?
C3 C2 H2 . . 120.7 ?
C1 C2 H2 . . 120.7 ?
C2 C3 C4 . . 120.6(5) ?
C2 C3 H3A . . 119.7 ?
C4 C3 H3A . . 119.7 ?
C3 C4 C12 . . 117.0(5) ?
C3 C4 C5 . . 124.2(5) ?
C12 C4 C5 . . 118.8(5) ?
C6 C5 C4 . . 122.0(5) ?
C6 C5 H5 . . 119.0 ?
C4 C5 H5 . . 119.0 ?
C5 C6 C7 . . 120.3(5) ?
C5 C6 H6 . . 119.8 ?
C7 C6 H6 . . 119.8 ?
C8 C7 C11 . . 117.4(5) ?
C8 C7 C6 . . 123.1(5) ?
C11 C7 C6 . . 119.4(5) ?
C9 C8 C7 . . 119.6(5) ?
C9 C8 H8 . . 120.2 ?
C7 C8 H8 . . 120.2 ?
C8 C9 C10 . . 119.6(5) ?
C8 C9 H9 . . 120.2 ?
C10 C9 H9 . . 120.2 ?
N2 C10 C9 . . 123.0(5) ?
N2 C10 H10 . . 118.5 ?
C9 C10 H10 . . 118.5 ?
N2 C11 C7 . . 122.5(4) ?
N2 C11 C12 . . 117.8(4) ?
C7 C11 C12 . . 119.6(4) ?
N1 C12 C4 . . 122.8(4) ?
N1 C12 C11 . . 117.4(4) ?
C4 C12 C11 . . 119.8(4) ?
C14 C13 C14 2_755 . 116.2(5) ?
C14 C13 H13A 2_755 . 109(3) ?
C14 C13 H13A . . 108(3) ?
C15 C14 C23 . . 118.3(4) ?
C15 C14 C13 . . 120.6(4) ?
C23 C14 C13 . . 121.0(3) ?
O3 C15 C14 . . 119.6(4) ?
O3 C15 C16 . . 118.4(4) ?
C14 C15 C16 . . 122.0(4) ?
C17 C16 C15 . . 118.1(4) ?
C17 C16 C24 . . 120.5(4) ?
C15 C16 C24 . . 121.4(4) ?
C16 C17 C18 . . 122.6(4) ?
C16 C17 H17 . . 118.7 ?
C18 C17 H17 . . 118.7 ?
C17 C18 C19 . . 120.6(4) ?
C17 C18 C23 . . 119.2(4) ?
C19 C18 C23 . . 120.2(4) ?
C20 C19 C18 . . 120.7(4) ?
C20 C19 H19 . . 119.7 ?
C18 C19 H19 . . 119.7 ?
C19 C20 C21 . . 119.4(4) ?
C19 C20 H20 . . 120.3 ?
C21 C20 H20 . . 120.3 ?
C22 C21 C20 . . 121.3(4) ?
C22 C21 H21 . . 119.3 ?
C20 C21 H21 . . 119.3 ?
C21 C22 C23 . . 121.5(4) ?
C21 C22 H22 . . 119.2 ?
C23 C22 H22 . . 119.2 ?
C22 C23 C18 . . 117.0(4) ?
C22 C23 C14 . . 123.6(4) ?
C18 C23 C14 . . 119.4(4) ?
O1 C24 O2 . . 124.2(4) ?
O1 C24 C16 . . 118.8(4) ?
O2 C24 C16 . . 117.1(4) ?

loop_
_geom_bond_atom_site_label_1
_geom_bond_atom_site_label_2
_geom_bond_site_symmetry_2
_geom_bond_distance
_geom_bond_publ_flag
Zn1 O4 . 2.079(3) yes
Zn1 O4 2_655 2.079(3) ?
Zn1 N2 . 2.174(4) yes
Zn1 N2 2_655 2.174(4) ?
Zn1 N1 2_655 2.222(4) ?
Zn1 N1 . 2.222(4) yes
O1 C24 . 1.243(5) ?
O2 C24 . 1.262(5) ?
O3 C15 . 1.359(5) ?
O3 H3 . 0.82 ?
O4 H4A . 0.832(19) ?
O4 H4B . 0.834(19) ?
O5 H5A . 0.84(2) ?
N1 C1 . 1.332(6) ?
N1 C12 . 1.362(6) ?
N2 C10 . 1.330(6) ?
N2 C11 . 1.357(6) ?
C1 C2 . 1.391(7) ?
C1 H1 . 0.93 ?
C2 C3 . 1.358(7) ?
C2 H2 . 0.93 ?
C3 C4 . 1.399(7) ?
C3 H3A . 0.93 ?
C4 C12 . 1.405(6) ?
C4 C5 . 1.421(7) ?
C5 C6 . 1.346(7) ?
C5 H5 . 0.93 ?
C6 C7 . 1.431(7) ?
C6 H6 . 0.93 ?
C7 C8 . 1.398(7) ?
C7 C11 . 1.405(6) ?
C8 C9 . 1.358(7) ?
C8 H8 . 0.93 ?
C9 C10 . 1.386(7) ?
C9 H9 . 0.93 ?
C10 H10 . 0.93 ?
C11 C12 . 1.429(6) ?
C13 C14 2_755 1.524(6) ?
C13 C14 . 1.524(5) ?
C13 H13A . 0.91(4) ?
C14 C15 . 1.378(6) ?
C14 C23 . 1.437(6) ?
C15 C16 . 1.438(6) ?
C16 C17 . 1.358(6) ?
C16 C24 . 1.513(6) ?
C17 C18 . 1.400(6) ?
C17 H17 . 0.93 ?
C18 C19 . 1.418(6) ?
C18 C23 . 1.419(6) ?
C19 C20 . 1.361(6) ?
C19 H19 . 0.93 ?
C20 C21 . 1.399(7) ?
C20 H20 . 0.93 ?
C21 C22 . 1.360(6) ?
C21 H21 . 0.93 ?
C22 C23 . 1.416(6) ?
C22 H22 . 0.93 ?

loop_
_geom_hbond_atom_site_label_D
_geom_hbond_atom_site_label_H
_geom_hbond_atom_site_label_A
_geom_hbond_site_symmetry_A
_geom_hbond_distance_DH
_geom_hbond_distance_HA
_geom_hbond_distance_DA
_geom_hbond_angle_DHA
O4 H4B O1 2_655 0.83(2) 1.84(2) 2.673(4) 177(5)
O4 H4A O1 6_576 0.83(2) 2.01(3) 2.757(5) 149(5)
O5 H5A O2 2_655 0.84(2) 2.06(6) 2.839(5) 154(12)
O3 H3 O2 . 0.82 1.76 2.508(4) 150
